data_2218135
loop_
_publ_author_name
'Bian, Jiang'

_publ_section_title {\m-6,6'-Dimethoxy-2,2'-[1,2-phenylenebis(nitrilomethylidyne)]diphenolato}methanolcopper(II)sodium(I)
_journal_coeditor_code HG2383
_journal_issue 5
_journal_name_full 'Acta Crystallographica Section E'
_journal_page_first m625
_journal_paper_doi 10.1107/S1600536808008453
_journal_volume 64
_journal_year 2008
_chemical_formula_iupac '[Na Cu (C22 H18 N2 O4) Cl (C H4 O)]'
_chemical_formula_moiety 'C23 H22 Cl Cu N2 Na O5'
_chemical_formula_sum 'C23 H22 Cl Cu N2 Na O5'
_chemical_formula_weight 528.41
_chemical_name_systematic
;
{\m-6,6'-Dimethoxy-2,2'-[1,2-
phenylenebis(nitrilomethylidyne)]diphenolato}methanolcopper(II)sodium(I)
;
_space_group_IT_number 14
_symmetry_cell_setting monoclinic
_symmetry_space_group_name_Hall '-P 2yn'
_symmetry_space_group_name_H-M 'P 1 21/n 1'
_atom_sites_solution_hydrogens geom
_atom_sites_solution_primary direct
_atom_sites_solution_secondary difmap
_audit_creation_method SHELXL-97
_cell_angle_alpha 90.00
_cell_angle_beta 93.283(2)
_cell_angle_gamma 90.00
_cell_formula_units_Z 4
_cell_length_a 11.7986(2)
_cell_length_b 7.9657(2)
_cell_length_c 23.8291(3)
_cell_measurement_reflns_used 3689
_cell_measurement_temperature 295(2)
_cell_measurement_theta_max 26.56
_cell_measurement_theta_min 2.24
_cell_volume 2235.88(7)
_computing_cell_refinement 'SAINT (Bruker, 2001)'
_computing_data_collection 'SMART (Bruker, 2001)'
_computing_data_reduction 'SAINT (Bruker, 2001)'
_computing_molecular_graphics 'SHELXTL (Sheldrick, 2008)'
_computing_publication_material 'SHELXTL (Sheldrick, 2008) and local programs'
_computing_structure_refinement 'SHELXTL (Sheldrick, 2008)'
_computing_structure_solution 'SHELXTL (Sheldrick, 2008)'
_diffrn_ambient_temperature 295(2)
_diffrn_detector_area_resol_mean 0
_diffrn_measured_fraction_theta_full 1.000
_diffrn_measured_fraction_theta_max 1.000
_diffrn_measurement_device_type 'Bruker APEX CCD area-detector'
_diffrn_measurement_method '\f and \w'
_diffrn_radiation_monochromator graphite
_diffrn_radiation_source 'fine-focus sealed tube'
_diffrn_radiation_type MoK\a
_diffrn_radiation_wavelength 0.71073
_diffrn_reflns_av_R_equivalents 0.0181
_diffrn_reflns_av_sigmaI/netI 0.0142
_diffrn_reflns_limit_h_max 14
_diffrn_reflns_limit_h_min -14
_diffrn_reflns_limit_k_max 10
_diffrn_reflns_limit_k_min -10
_diffrn_reflns_limit_l_max 29
_diffrn_reflns_limit_l_min -27
_diffrn_reflns_number 20679
_diffrn_reflns_theta_full 26.50
_diffrn_reflns_theta_max 26.50
_diffrn_reflns_theta_min 1.71
_diffrn_standards_interval_count 0
_diffrn_standards_interval_time 0
_diffrn_standards_number 0
_exptl_absorpt_coefficient_mu 1.155
_exptl_absorpt_correction_T_max 0.8739
_exptl_absorpt_correction_T_min 0.7853
_exptl_absorpt_correction_type multi-scan
_exptl_absorpt_process_details '(SADABS; Sheldrick, 2004)'
_exptl_crystal_colour brown
_exptl_crystal_density_diffrn 1.570
_exptl_crystal_density_method 'not measured'
_exptl_crystal_description block
_exptl_crystal_F_000 1084
_exptl_crystal_size_max 0.22
_exptl_crystal_size_mid 0.18
_exptl_crystal_size_min 0.12
_refine_diff_density_max 0.386
_refine_diff_density_min -0.245
_refine_ls_extinction_method none
_refine_ls_goodness_of_fit_ref 1.023
_refine_ls_hydrogen_treatment mixed
_refine_ls_matrix_type full
_refine_ls_number_parameters 302
_refine_ls_number_reflns 4620
_refine_ls_number_restraints 1
_refine_ls_restrained_S_all 1.023
_refine_ls_R_factor_all 0.0338
_refine_ls_R_factor_gt 0.0278
_refine_ls_shift/su_max 0.001
_refine_ls_shift/su_mean 0.000
_refine_ls_structure_factor_coef Fsqd
_refine_ls_weighting_details 'calc w=1/[\s^2^(Fo^2^)+(0.0451P)^2^+1.0557P] where P=(Fo^2^+2Fc^2^)/3'
_refine_ls_weighting_scheme calc
_refine_ls_wR_factor_gt 0.0784
_refine_ls_wR_factor_ref 0.0831
_reflns_number_gt 3958
_reflns_number_total 4620
_reflns_threshold_expression I>2\s(I)
_cod_data_source_file hg2383.cif
_cod_data_source_block I
_cod_original_sg_symbol_H-M 'P 21/n'
_cod_database_code 2218135
_cod_database_fobs_code 2218135

loop_
_symmetry_equiv_pos_as_xyz
'x, y, z'
'-x+1/2, y+1/2, -z+1/2'
'-x, -y, -z'
'x-1/2, -y-1/2, z-1/2'

loop_
_atom_site_type_symbol
_atom_site_label
_atom_site_fract_x
_atom_site_fract_y
_atom_site_fract_z
_atom_site_U_iso_or_equiv
_atom_site_adp_type
_atom_site_calc_flag
_atom_site_refinement_flags
_atom_site_occupancy
Cu Cu1 0.245877(17) 0.00018(3) 0.488480(9) 0.03216(8) Uani d . 1
Na Na1 0.28232(7) -0.09373(11) 0.62911(3) 0.0476(2) Uani d . 1
N N1 0.32603(13) -0.03020(18) 0.42070(6) 0.0325(3) Uani d . 1
N N2 0.14259(12) 0.13666(19) 0.44095(6) 0.0343(3) Uani d . 1
O O1 0.45834(12) -0.3066(2) 0.61004(6) 0.0500(4) Uani d . 1
O O2 0.34391(10) -0.14186(16) 0.53338(5) 0.0364(3) Uani d . 1
O O3 0.16904(11) 0.04016(17) 0.55486(5) 0.0387(3) Uani d . 1
O O4 0.10358(13) 0.0706(2) 0.65442(6) 0.0577(4) Uani d . 1
O O5 0.20263(19) -0.3239(2) 0.67333(9) 0.0760(5) Uani d D 1
Cl Cl1 0.39839(5) 0.09785(10) 0.70798(3) 0.0707(2) Uani d . 1
C C1 0.5137(2) -0.4081(4) 0.65277(10) 0.0664(7) Uani d . 1
H H1A 0.4732 -0.4008 0.6865 0.100 Uiso calc R 1
H H1B 0.5900 -0.3690 0.6602 0.100 Uiso calc R 1
H H1C 0.5150 -0.5227 0.6404 0.100 Uiso calc R 1
C C2 0.50487(15) -0.3024(2) 0.55889(8) 0.0358(4) Uani d . 1
C C3 0.60488(16) -0.3766(2) 0.54631(9) 0.0410(4) Uani d . 1
H H3 0.6460 -0.4385 0.5736 0.049 Uiso calc R 1
C C4 0.64579(16) -0.3597(2) 0.49238(9) 0.0427(4) Uani d . 1
H H4 0.7142 -0.4096 0.4842 0.051 Uiso calc R 1
C C5 0.58578(15) -0.2708(2) 0.45224(9) 0.0382(4) Uani d . 1
H H5 0.6142 -0.2593 0.4168 0.046 Uiso calc R 1
C C6 0.48040(14) -0.1950(2) 0.46330(8) 0.0324(4) Uani d . 1
C C7 0.43811(14) -0.2087(2) 0.51781(7) 0.0308(4) Uani d . 1
C C8 0.42240(14) -0.1073(2) 0.41826(7) 0.0334(4) Uani d . 1
H H8 0.4566 -0.1051 0.3841 0.040 Uiso calc R 1
C C9 0.27193(15) 0.0517(2) 0.37354(8) 0.0360(4) Uani d . 1
C C10 0.30926(19) 0.0474(3) 0.31902(9) 0.0488(5) Uani d . 1
H H10 0.3754 -0.0099 0.3116 0.059 Uiso calc R 1
C C11 0.2474(2) 0.1286(3) 0.27618(9) 0.0604(6) Uani d . 1
H H11 0.2718 0.1248 0.2398 0.072 Uiso calc R 1
C C12 0.1496(2) 0.2153(3) 0.28688(10) 0.0603(6) Uani d . 1
H H12 0.1087 0.2693 0.2576 0.072 Uiso calc R 1
C C13 0.11237(18) 0.2224(3) 0.34051(9) 0.0506(5) Uani d . 1
H H13 0.0468 0.2818 0.3475 0.061 Uiso calc R 1
C C14 0.17298(15) 0.1405(2) 0.38442(8) 0.0371(4) Uani d . 1
C C15 0.05522(15) 0.2153(2) 0.45833(8) 0.0395(4) Uani d . 1
H H15 0.0102 0.2733 0.4315 0.047 Uiso calc R 1
C C16 0.02163(15) 0.2213(2) 0.51487(9) 0.0391(4) Uani d . 1
C C17 -0.07586(17) 0.3182(3) 0.52576(11) 0.0521(5) Uani d . 1
H H17 -0.1154 0.3727 0.4962 0.063 Uiso calc R 1
C C18 -0.11214(19) 0.3325(3) 0.57844(11) 0.0603(6) Uani d . 1
H H18 -0.1764 0.3958 0.5847 0.072 Uiso calc R 1
C C19 -0.05333(18) 0.2524(3) 0.62352(10) 0.0545(6) Uani d . 1
H H19 -0.0778 0.2646 0.6597 0.065 Uiso calc R 1
C C20 0.04028(16) 0.1560(3) 0.61461(9) 0.0429(4) Uani d . 1
C C21 0.08043(14) 0.1367(2) 0.55956(8) 0.0356(4) Uani d . 1
C C22 0.0796(2) 0.0956(4) 0.71220(9) 0.0702(7) Uani d . 1
H H22A 0.1302 0.0282 0.7358 0.105 Uiso calc R 1
H H22B 0.0026 0.0635 0.7177 0.105 Uiso calc R 1
H H22C 0.0899 0.2118 0.7218 0.105 Uiso calc R 1
C C23 0.2056(3) -0.4837(4) 0.64857(15) 0.0820(9) Uani d . 1
H H23A 0.1700 -0.5636 0.6721 0.123 Uiso calc R 1
H H23B 0.2831 -0.5160 0.6444 0.123 Uiso calc R 1
H H23C 0.1658 -0.4807 0.6123 0.123 Uiso calc R 1
H H5A 0.172(4) -0.335(6) 0.7048(10) 0.161(19) Uiso d D 1

loop_
_atom_site_aniso_label
_atom_site_aniso_U_11
_atom_site_aniso_U_22
_atom_site_aniso_U_33
_atom_site_aniso_U_12
_atom_site_aniso_U_13
_atom_site_aniso_U_23
Cu1 0.02835(13) 0.03863(14) 0.02980(13) 0.00368(8) 0.00441(8) 0.00103(8)
Na1 0.0472(4) 0.0560(5) 0.0399(4) -0.0035(4) 0.0041(3) 0.0006(4)
N1 0.0334(8) 0.0340(8) 0.0302(8) -0.0024(6) 0.0040(6) 0.0005(6)
N2 0.0304(7) 0.0360(8) 0.0364(8) -0.0001(6) 0.0008(6) 0.0012(6)
O1 0.0527(8) 0.0636(9) 0.0337(7) 0.0093(7) 0.0017(6) 0.0075(7)
O2 0.0328(6) 0.0442(7) 0.0327(6) 0.0075(5) 0.0062(5) 0.0032(5)
O3 0.0327(6) 0.0502(7) 0.0337(7) 0.0075(6) 0.0069(5) -0.0006(6)
O4 0.0513(9) 0.0869(12) 0.0361(7) 0.0088(8) 0.0126(6) -0.0058(8)
O5 0.0989(15) 0.0591(11) 0.0731(13) -0.0056(10) 0.0331(11) 0.0029(10)
Cl1 0.0488(3) 0.1063(5) 0.0580(3) -0.0131(3) 0.0121(3) -0.0248(4)
C1 0.0759(17) 0.0821(18) 0.0401(12) 0.0095(14) -0.0066(11) 0.0158(12)
C2 0.0365(9) 0.0344(9) 0.0361(9) -0.0024(7) -0.0001(7) -0.0008(7)
C3 0.0361(9) 0.0351(9) 0.0506(11) 0.0030(8) -0.0073(8) 0.0010(8)
C4 0.0317(9) 0.0386(10) 0.0580(12) 0.0041(8) 0.0054(8) -0.0057(9)
C5 0.0340(9) 0.0352(9) 0.0463(11) -0.0007(7) 0.0104(8) -0.0040(8)
C6 0.0309(8) 0.0287(8) 0.0381(9) -0.0024(7) 0.0059(7) -0.0036(7)
C7 0.0292(8) 0.0284(8) 0.0349(9) -0.0024(7) 0.0015(7) -0.0024(7)
C8 0.0343(9) 0.0343(9) 0.0323(9) -0.0037(7) 0.0081(7) -0.0028(7)
C9 0.0361(9) 0.0382(9) 0.0336(9) -0.0056(8) 0.0000(7) 0.0024(8)
C10 0.0486(12) 0.0625(13) 0.0356(10) 0.0021(10) 0.0063(9) 0.0027(10)
C11 0.0619(14) 0.0848(17) 0.0345(11) -0.0027(13) 0.0040(10) 0.0124(11)
C12 0.0591(14) 0.0755(16) 0.0450(12) 0.0012(12) -0.0069(10) 0.0210(12)
C13 0.0440(11) 0.0599(13) 0.0472(12) 0.0038(10) -0.0029(9) 0.0123(10)
C14 0.0352(9) 0.0388(10) 0.0372(9) -0.0050(7) -0.0001(7) 0.0038(8)
C15 0.0322(9) 0.0384(10) 0.0474(11) 0.0013(7) -0.0018(8) 0.0050(8)
C16 0.0293(9) 0.0369(9) 0.0516(11) -0.0008(7) 0.0056(8) -0.0034(9)
C17 0.0375(10) 0.0491(12) 0.0702(15) 0.0103(9) 0.0072(10) 0.0008(11)
C18 0.0408(11) 0.0566(13) 0.0852(18) 0.0111(10) 0.0194(12) -0.0115(13)
C19 0.0432(11) 0.0598(13) 0.0627(14) -0.0020(10) 0.0216(10) -0.0168(12)
C20 0.0348(9) 0.0482(11) 0.0466(11) -0.0054(8) 0.0102(8) -0.0108(9)
C21 0.0270(8) 0.0378(9) 0.0428(10) -0.0051(7) 0.0074(7) -0.0071(8)
C22 0.0670(15) 0.108(2) 0.0375(12) -0.0051(15) 0.0183(11) -0.0125(13)
C23 0.083(2) 0.0695(19) 0.093(2) -0.0177(15) 0.0020(18) -0.0110(15)

loop_
_atom_type_symbol
_atom_type_description
_atom_type_scat_dispersion_real
_atom_type_scat_dispersion_imag
_atom_type_scat_source
C C 0.0033 0.0016 'International Tables Vol C Tables 4.2.6.8 and 6.1.1.4'
H H 0.0000 0.0000 'International Tables Vol C Tables 4.2.6.8 and 6.1.1.4'
N N 0.0061 0.0033 'International Tables Vol C Tables 4.2.6.8 and 6.1.1.4'
O O 0.0106 0.0060 'International Tables Vol C Tables 4.2.6.8 and 6.1.1.4'
Cl Cl 0.1484 0.1585 'International Tables Vol C Tables 4.2.6.8 and 6.1.1.4'
Na Na 0.0362 0.0249 'International Tables Vol C Tables 4.2.6.8 and 6.1.1.4'
Cu Cu 0.3201 1.2651 'International Tables Vol C Tables 4.2.6.8 and 6.1.1.4'

loop_
_geom_angle_atom_site_label_1
_geom_angle_atom_site_label_2
_geom_angle_atom_site_label_3
_geom_angle
O3 Cu1 O2 86.27(5)
O3 Cu1 N1 177.46(6)
O2 Cu1 N1 94.86(6)
O3 Cu1 N2 94.49(6)
O2 Cu1 N2 177.46(6)
N1 Cu1 N2 84.47(6)
O3 Cu1 Na1 42.40(4)
O2 Cu1 Na1 44.29(4)
N1 Cu1 Na1 138.39(5)
N2 Cu1 Na1 136.71(5)
O5 Na1 O3 117.28(7)
O5 Na1 O2 116.28(7)
O3 Na1 O2 64.46(4)
O5 Na1 O4 86.42(7)
O3 Na1 O4 61.32(5)
O2 Na1 O4 125.68(5)
O5 Na1 Cl1 109.09(6)
O3 Na1 Cl1 119.65(5)
O2 Na1 Cl1 124.19(4)
O4 Na1 Cl1 86.56(5)
O5 Na1 O1 85.27(7)
O3 Na1 O1 123.18(5)
O2 Na1 O1 58.89(4)
O4 Na1 O1 171.68(6)
Cl1 Na1 O1 96.03(4)
O5 Na1 Cu1 125.38(6)
O3 Na1 Cu1 32.09(3)
O2 Na1 Cu1 32.65(3)
O4 Na1 Cu1 93.39(4)
Cl1 Na1 Cu1 125.44(3)
O1 Na1 Cu1 91.53(4)
C8 N1 C9 122.57(16)
C8 N1 Cu1 124.68(13)
C9 N1 Cu1 112.62(12)
C15 N2 C14 122.97(16)
C15 N2 Cu1 124.58(13)
C14 N2 Cu1 112.45(11)
C2 O1 C1 117.35(17)
C2 O1 Na1 118.69(11)
C1 O1 Na1 123.52(14)
C7 O2 Cu1 125.64(11)
C7 O2 Na1 128.90(11)
Cu1 O2 Na1 103.06(5)
C21 O3 Cu1 126.40(12)
C21 O3 Na1 127.68(12)
Cu1 O3 Na1 105.50(6)
C20 O4 C22 118.06(18)
C20 O4 Na1 121.02(11)
C22 O4 Na1 120.19(15)
C23 O5 Na1 120.05(18)
C23 O5 H5A 107(3)
Na1 O5 H5A 133(3)
O1 C1 H1A 109.5
O1 C1 H1B 109.5
H1A C1 H1B 109.5
O1 C1 H1C 109.5
H1A C1 H1C 109.5
H1B C1 H1C 109.5
O1 C2 C3 125.50(17)
O1 C2 C7 112.95(15)
C3 C2 C7 121.55(17)
C2 C3 C4 120.32(18)
C2 C3 H3 119.8
C4 C3 H3 119.8
C5 C4 C3 120.15(17)
C5 C4 H4 119.9
C3 C4 H4 119.9
C4 C5 C6 121.22(18)
C4 C5 H5 119.4
C6 C5 H5 119.4
C5 C6 C7 119.57(16)
C5 C6 C8 117.21(16)
C7 C6 C8 123.23(15)
O2 C7 C6 125.27(16)
O2 C7 C2 117.55(16)
C6 C7 C2 117.18(15)
N1 C8 C6 125.73(16)
N1 C8 H8 117.1
C6 C8 H8 117.1
C10 C9 C14 119.68(18)
C10 C9 N1 125.01(18)
C14 C9 N1 115.30(16)
C11 C10 C9 119.6(2)
C11 C10 H10 120.2
C9 C10 H10 120.2
C12 C11 C10 120.6(2)
C12 C11 H11 119.7
C10 C11 H11 119.7
C13 C12 C11 120.4(2)
C13 C12 H12 119.8
C11 C12 H12 119.8
C12 C13 C14 120.0(2)
C12 C13 H13 120.0
C14 C13 H13 120.0
C13 C14 C9 119.59(18)
C13 C14 N2 125.29(18)
C9 C14 N2 115.12(16)
N2 C15 C16 125.98(18)
N2 C15 H15 117.0
C16 C15 H15 117.0
C21 C16 C17 119.37(19)
C21 C16 C15 123.13(16)
C17 C16 C15 117.50(19)
C18 C17 C16 121.1(2)
C18 C17 H17 119.4
C16 C17 H17 119.4
C17 C18 C19 120.3(2)
C17 C18 H18 119.9
C19 C18 H18 119.9
C20 C19 C18 120.3(2)
C20 C19 H19 119.8
C18 C19 H19 119.8
O4 C20 C19 126.06(19)
O4 C20 C21 112.95(16)
C19 C20 C21 121.0(2)
O3 C21 C16 125.32(17)
O3 C21 C20 116.79(17)
C16 C21 C20 117.89(17)
O4 C22 H22A 109.5
O4 C22 H22B 109.5
H22A C22 H22B 109.5
O4 C22 H22C 109.5
H22A C22 H22C 109.5
H22B C22 H22C 109.5
O5 C23 H23A 109.5
O5 C23 H23B 109.5
H23A C23 H23B 109.5
O5 C23 H23C 109.5
H23A C23 H23C 109.5
H23B C23 H23C 109.5

loop_
_geom_bond_atom_site_label_1
_geom_bond_atom_site_label_2
_geom_bond_distance
Cu1 O3 1.8947(13)
Cu1 O2 1.9029(12)
Cu1 N1 1.9331(15)
Cu1 N2 1.9472(15)
Cu1 Na1 3.4363(8)
Na1 O5 2.339(2)
Na1 O3 2.4047(15)
Na1 O2 2.4633(14)
Na1 O4 2.5828(17)
Na1 Cl1 2.7279(10)
Na1 O1 2.7392(17)
N1 C8 1.297(2)
N1 C9 1.419(2)
N2 C15 1.295(2)
N2 C14 1.414(2)
O1 C2 1.365(2)
O1 C1 1.429(3)
O2 C7 1.305(2)
O3 C21 1.308(2)
O4 C20 1.356(3)
O4 C22 1.435(2)
O5 C23 1.404(3)
O5 H5A 0.86(3)
C1 H1A 0.9600
C1 H1B 0.9600
C1 H1C 0.9600
C2 C3 1.368(3)
C2 C7 1.431(3)
C3 C4 1.405(3)
C3 H3 0.9300
C4 C5 1.356(3)
C4 H4 0.9300
C5 C6 1.420(2)
C5 H5 0.9300
C6 C7 1.422(2)
C6 C8 1.423(3)
C8 H8 0.9300
C9 C10 1.396(3)
C9 C14 1.402(3)
C10 C11 1.381(3)
C10 H10 0.9300
C11 C12 1.380(4)
C11 H11 0.9300
C12 C13 1.376(3)
C12 H12 0.9300
C13 C14 1.395(3)
C13 H13 0.9300
C15 C16 1.427(3)
C15 H15 0.9300
C16 C21 1.409(3)
C16 C17 1.421(3)
C17 C18 1.354(3)
C17 H17 0.9300
C18 C19 1.399(4)
C18 H18 0.9300
C19 C20 1.372(3)
C19 H19 0.9300
C20 C21 1.428(3)
C22 H22A 0.9600
C22 H22B 0.9600
C22 H22C 0.9600
C23 H23A 0.9600
C23 H23B 0.9600
C23 H23C 0.9600

loop_
_geom_hbond_atom_site_label_D
_geom_hbond_atom_site_label_H
_geom_hbond_atom_site_label_A
_geom_hbond_site_symmetry_A
_geom_hbond_distance_DH
_geom_hbond_distance_HA
_geom_hbond_distance_DA
_geom_hbond_angle_DHA
O5 H5A Cl1 2_546 0.86(2) 2.34(2) 3.193(2) 172(4)
C10 H10 Cl1 3_656 0.93 2.82 3.729(2) 164.7
